data_7116985
loop_
_publ_author_name
'G. Gangadhararao'
'R. N. Prasad Tulichala'
'K. C. Kumara Swamy'

_publ_section_title
;
 Spontaneous resolution upon crystallization of allenyl-bis-phosphine
 oxides
;
_journal_name_full Chem.Commun.
_journal_page_first 7168
_journal_paper_doi 10.1039/C5cc00232J
_journal_volume 51
_journal_year 2015
_chemical_formula_sum 'C42 H32 Br Cl6 N O4 P2'
_chemical_formula_weight 969.24
_chemical_name_systematic
; 
 ? 
;
_space_group_IT_number 2
_symmetry_cell_setting triclinic
_symmetry_space_group_name_Hall '-P 1'
_symmetry_space_group_name_H-M 'P -1'
_atom_sites_solution_hydrogens geom
_atom_sites_solution_primary direct
_atom_sites_solution_secondary difmap
_audit_creation_method SHELXL-97
_audit_update_record
;
2014-12-30 deposited with the CCDC.
2015-03-17 downloaded from the CCDC.
;
_cell_angle_alpha 86.833(5)
_cell_angle_beta 75.632(5)
_cell_angle_gamma 87.590(5)
_cell_formula_units_Z 2
_cell_length_a 11.5145(7)
_cell_length_b 13.3968(8)
_cell_length_c 14.6374(9)
_cell_measurement_reflns_used 4661
_cell_measurement_temperature 293(2)
_cell_measurement_theta_max 27.2440
_cell_measurement_theta_min 3.4430
_cell_volume 2183.0(2)
_computing_cell_refinement 'CrysAlisPro, Oxford Diffraction Ltd.'
_computing_data_collection 'CrysAlisPro, Oxford Diffraction Ltd.'
_computing_data_reduction 'CrysAlisPro, Oxford Diffraction Ltd.'
_computing_structure_refinement 'SHELXL-97 (Sheldrick, 1997)'
_computing_structure_solution 'SHELXS-97 (Sheldrick, 1990)'
_diffrn_ambient_temperature 293(2)
_diffrn_measured_fraction_theta_full 0.998
_diffrn_measured_fraction_theta_max 0.998
_diffrn_measurement_device_type 'CCD area detector'
_diffrn_measurement_method 'phi and omega scans'
_diffrn_radiation_monochromator graphite
_diffrn_radiation_source 'fine-focus sealed tube'
_diffrn_radiation_type MoK\a
_diffrn_radiation_wavelength 0.71073
_diffrn_reflns_av_R_equivalents 0.0376
_diffrn_reflns_av_sigmaI/netI 0.0657
_diffrn_reflns_limit_h_max 13
_diffrn_reflns_limit_h_min -12
_diffrn_reflns_limit_k_max 15
_diffrn_reflns_limit_k_min -15
_diffrn_reflns_limit_l_max 17
_diffrn_reflns_limit_l_min -17
_diffrn_reflns_number 14094
_diffrn_reflns_theta_full 24.99
_diffrn_reflns_theta_max 24.99
_diffrn_reflns_theta_min 2.88
_diffrn_standards_decay_% none
_diffrn_standards_interval_count 'not applicable'
_diffrn_standards_interval_time 'not applicable'
_diffrn_standards_number 'not applicable'
_exptl_absorpt_coefficient_mu 1.424
_exptl_absorpt_correction_T_max 1.00000
_exptl_absorpt_correction_T_min 0.31030
_exptl_absorpt_correction_type multi-scan
_exptl_absorpt_process_details 'CrysAlisPro, Oxford Diffraction Ltd.'
_exptl_crystal_colour colorless
_exptl_crystal_density_diffrn 1.475
_exptl_crystal_density_method 'not measured'
_exptl_crystal_description blocks
_exptl_crystal_F_000 980
_exptl_crystal_recrystallization_method 'Re-crystallisation from solvent: '
_exptl_crystal_size_max 0.20
_exptl_crystal_size_mid 0.18
_exptl_crystal_size_min 0.16
_refine_diff_density_max 1.212
_refine_diff_density_min -0.905
_refine_diff_density_rms 0.096
_refine_ls_extinction_coef 0.031(2)
_refine_ls_extinction_expression Fc^*^=kFc[1+0.001xFc^2^\l^3^/sin(2\q)]^-1/4^
_refine_ls_extinction_method SHELXL
_refine_ls_goodness_of_fit_ref 1.063
_refine_ls_hydrogen_treatment constr
_refine_ls_matrix_type full
_refine_ls_number_parameters 507
_refine_ls_number_reflns 7681
_refine_ls_number_restraints 0
_refine_ls_restrained_S_all 1.063
_refine_ls_R_factor_all 0.1053
_refine_ls_R_factor_gt 0.0729
_refine_ls_shift/su_max 0.003
_refine_ls_shift/su_mean 0.000
_refine_ls_structure_factor_coef Fsqd
_refine_ls_weighting_details 'calc w=1/[\s^2^(Fo^2^)+(0.1157P)^2^+3.2420P] where P=(Fo^2^+2Fc^2^)/3'
_refine_ls_weighting_scheme calc
_refine_ls_wR_factor_gt 0.2028
_refine_ls_wR_factor_ref 0.2226
_reflns_number_gt 5332
_reflns_number_total 7681
_reflns_threshold_expression >2sigma(I)
_cod_data_source_file c5cc00232j2.cif
_cod_data_source_block compound-11
_cod_original_sg_symbol_H-M P-1
_cod_database_code 7116985

loop_
_symmetry_equiv_pos_as_xyz
'x, y, z'
'-x, -y, -z'

loop_
_atom_site_label
_atom_site_type_symbol
_atom_site_fract_x
_atom_site_fract_y
_atom_site_fract_z
_atom_site_U_iso_or_equiv
_atom_site_adp_type
_atom_site_occupancy
_atom_site_symmetry_multiplicity
_atom_site_calc_flag
_atom_site_refinement_flags
_atom_site_disorder_assembly
_atom_site_disorder_group
P1 P 0.42611(12) 0.17009(10) 0.67878(9) 0.0346(4) Uani 1 1 d . . .
Br1 Br 0.42758(6) 0.62351(4) 0.92637(5) 0.0566(3) Uani 1 1 d . . .
P2 P 0.28688(11) 0.20596(9) 1.01807(9) 0.0267(3) Uani 1 1 d . . .
N1 N 0.0148(4) 0.3649(4) 0.9078(4) 0.0430(11) Uani 1 1 d . . .
Cl2 Cl 0.1368(5) 0.3950(3) 0.6479(2) 0.1793(18) Uani 1 1 d . . .
Cl6 Cl 0.7440(3) 0.2712(4) 0.4905(3) 0.187(2) Uani 1 1 d . . .
C35 C 0.2276(4) 0.3767(3) 0.9134(3) 0.0263(10) Uani 1 1 d . . .
Cl5 Cl 0.6641(4) 0.2198(6) 0.3405(4) 0.285(4) Uani 1 1 d . . .
O3 O 0.0006(3) 0.2890(3) 0.9584(3) 0.0524(11) Uani 1 1 d . . .
C24 C 0.1707(4) 0.0409(4) 0.9758(4) 0.0370(12) Uani 1 1 d . . .
H24 H 0.1154 0.0858 0.9582 0.044 Uiso 1 1 calc R . .
O4 O -0.0556(4) 0.3958(4) 0.8629(4) 0.0792(15) Uani 1 1 d . . .
C36 C 0.1211(4) 0.4233(4) 0.9024(4) 0.0349(12) Uani 1 1 d . . .
Cl3 Cl 0.0751(6) 0.2629(4) 0.5161(4) 0.217(2) Uani 1 1 d . . .
C23 C 0.2631(4) 0.0751(4) 1.0099(3) 0.0281(10) Uani 1 1 d . . .
C22 C 0.2503(4) 0.2669(3) 0.9135(3) 0.0252(10) Uani 1 1 d . . .
C19 C 0.2021(6) 0.0492(5) 0.6621(4) 0.0511(15) Uani 1 1 d . . .
H19 H 0.2808 0.0332 0.6307 0.061 Uiso 1 1 calc R . .
C21 C 0.2635(4) 0.2171(4) 0.8372(3) 0.0297(11) Uani 1 1 d . . .
C13 C 0.1794(5) 0.1175(4) 0.7338(3) 0.0337(11) Uani 1 1 d . . .
C39 C 0.3041(4) 0.5411(4) 0.9132(4) 0.0350(12) Uani 1 1 d . . .
C1 C 0.4915(4) 0.0471(4) 0.6872(4) 0.0369(12) Uani 1 1 d . . .
C40 C 0.3198(4) 0.4379(4) 0.9190(3) 0.0318(11) Uani 1 1 d . . .
H40 H 0.3921 0.4097 0.9267 0.038 Uiso 1 1 calc R . .
C28 C 0.3438(5) 0.0074(4) 1.0352(4) 0.0366(12) Uani 1 1 d . . .
H28 H 0.4053 0.0304 1.0587 0.044 Uiso 1 1 calc R . .
C27 C 0.3354(5) -0.0937(4) 1.0265(4) 0.0484(15) Uani 1 1 d . . .
H27 H 0.3912 -0.1388 1.0430 0.058 Uiso 1 1 calc R . .
C34 C 0.2051(6) 0.3335(5) 1.1606(4) 0.0507(15) Uani 1 1 d . . .
H34 H 0.2783 0.3639 1.1365 0.061 Uiso 1 1 calc R . .
C3 C 0.5269(6) -0.1026(5) 0.7753(4) 0.0513(15) Uani 1 1 d . . .
H3 H 0.5153 -0.1396 0.8323 0.062 Uiso 1 1 calc R . .
C14 C 0.0619(5) 0.1365(5) 0.7782(5) 0.0553(17) Uani 1 1 d . . .
H14 H 0.0437 0.1824 0.8255 0.066 Uiso 1 1 calc R . .
C29 C 0.1769(4) 0.2526(4) 1.1180(3) 0.0320(11) Uani 1 1 d . . .
C2 C 0.4727(6) -0.0100(4) 0.7711(4) 0.0459(14) Uani 1 1 d . . .
H2 H 0.4225 0.0150 0.8255 0.055 Uiso 1 1 calc R . .
C12 C 0.4940(6) 0.3562(5) 0.7045(5) 0.0562(16) Uani 1 1 d . . .
H12 H 0.4338 0.3776 0.6751 0.067 Uiso 1 1 calc R . .
C20 C 0.2776(4) 0.1677(4) 0.7605(3) 0.0308(11) Uani 1 1 d . . .
C37 C 0.1080(5) 0.5260(4) 0.8920(4) 0.0433(13) Uani 1 1 d . . .
H37 H 0.0370 0.5547 0.8819 0.052 Uiso 1 1 calc R . .
C6 C 0.5637(5) 0.0078(5) 0.6059(4) 0.0463(14) Uani 1 1 d . . .
H6 H 0.5756 0.0445 0.5486 0.056 Uiso 1 1 calc R . .
C4 C 0.5997(6) -0.1405(5) 0.6929(5) 0.0572(17) Uani 1 1 d . . .
H4 H 0.6361 -0.2036 0.6949 0.069 Uiso 1 1 calc R . .
C26 C 0.2429(5) -0.1267(4) 0.9930(5) 0.0540(16) Uani 1 1 d . . .
H26 H 0.2360 -0.1948 0.9873 0.065 Uiso 1 1 calc R . .
C38 C 0.2013(5) 0.5855(4) 0.8965(4) 0.0463(14) Uani 1 1 d . . .
H38 H 0.1946 0.6547 0.8884 0.056 Uiso 1 1 calc R . .
C32 C 0.0191(7) 0.3258(6) 1.2755(4) 0.065(2) Uani 1 1 d . . .
H32 H -0.0340 0.3504 1.3287 0.078 Uiso 1 1 calc R . .
C33 C 0.1254(7) 0.3702(6) 1.2392(5) 0.069(2) Uani 1 1 d . . .
H33 H 0.1447 0.4256 1.2675 0.082 Uiso 1 1 calc R . .
C30 C 0.0688(5) 0.2076(5) 1.1554(4) 0.0551(16) Uani 1 1 d . . .
H30 H 0.0490 0.1521 1.1276 0.066 Uiso 1 1 calc R . .
C8 C 0.6017(6) 0.2252(5) 0.7665(5) 0.0640(19) Uani 1 1 d . . .
H8 H 0.6152 0.1575 0.7790 0.077 Uiso 1 1 calc R . .
C7 C 0.5135(5) 0.2558(4) 0.7213(4) 0.0399(13) Uani 1 1 d . . .
C5 C 0.6179(6) -0.0860(5) 0.6100(5) 0.0545(16) Uani 1 1 d . . .
H5 H 0.6671 -0.1118 0.5555 0.065 Uiso 1 1 calc R . .
C15 C -0.0306(6) 0.0895(6) 0.7547(5) 0.0660(19) Uani 1 1 d . . .
H15 H -0.1092 0.1012 0.7889 0.079 Uiso 1 1 calc R . .
C31 C -0.0097(6) 0.2450(6) 1.2337(5) 0.070(2) Uani 1 1 d . . .
H31 H -0.0830 0.2150 1.2583 0.084 Uiso 1 1 calc R . .
C17 C -0.1093(8) -0.0204(7) 0.6524(7) 0.094(3) Uani 1 1 d . . .
H17A H -0.1374 0.0248 0.6088 0.141 Uiso 1 1 calc R . .
H17B H -0.1735 -0.0331 0.7072 0.141 Uiso 1 1 calc R . .
H17C H -0.0819 -0.0821 0.6227 0.141 Uiso 1 1 calc R . .
C25 C 0.1615(5) -0.0612(4) 0.9683(5) 0.0536(16) Uani 1 1 d . . .
H25 H 0.0993 -0.0848 0.9461 0.064 Uiso 1 1 calc R . .
C18 C 0.1091(6) 0.0058(5) 0.6376(5) 0.0608(18) Uani 1 1 d . . .
H18 H 0.1267 -0.0389 0.5893 0.073 Uiso 1 1 calc R . .
C42 C 0.6305(8) 0.2914(8) 0.4341(7) 0.100(3) Uani 1 1 d . . .
H42 H 0.5544 0.2710 0.4764 0.121 Uiso 1 1 calc R . .
C10 C 0.6508(7) 0.3953(6) 0.7757(6) 0.076(2) Uani 1 1 d . . .
H10 H 0.6970 0.4421 0.7940 0.091 Uiso 1 1 calc R . .
C16 C -0.0076(6) 0.0253(5) 0.6811(5) 0.0595(17) Uani 1 1 d . . .
C41 C 0.1855(10) 0.3253(8) 0.5489(7) 0.112(3) Uani 1 1 d . . .
H41 H 0.2433 0.2746 0.5629 0.134 Uiso 1 1 calc R . .
C9 C 0.6696(8) 0.2954(7) 0.7929(6) 0.086(3) Uani 1 1 d . . .
H9 H 0.7292 0.2744 0.8231 0.103 Uiso 1 1 calc R . .
Cl4 Cl 0.6218(7) 0.4058(5) 0.4039(8) 0.376(6) Uani 1 1 d . . .
C11 C 0.5637(8) 0.4257(5) 0.7312(6) 0.073(2) Uani 1 1 d . . .
H11 H 0.5509 0.4935 0.7187 0.088 Uiso 1 1 calc R . .
Cl1 Cl 0.2574(6) 0.3944(5) 0.4538(3) 0.224(2) Uani 1 1 d . . .
O2 O 0.4103(3) 0.2281(3) 1.0226(2) 0.0363(8) Uani 1 1 d . . .
O1 O 0.4164(4) 0.2007(3) 0.5816(3) 0.0473(10) Uani 1 1 d . . .

loop_
_atom_site_aniso_label
_atom_site_aniso_U_11
_atom_site_aniso_U_22
_atom_site_aniso_U_33
_atom_site_aniso_U_23
_atom_site_aniso_U_13
_atom_site_aniso_U_12
P1 0.0406(8) 0.0383(8) 0.0238(7) -0.0044(6) -0.0054(6) -0.0018(6)
Br1 0.0533(4) 0.0354(4) 0.0855(6) -0.0084(3) -0.0227(3) -0.0097(3)
P2 0.0263(6) 0.0265(6) 0.0276(7) -0.0044(5) -0.0064(5) -0.0013(5)
N1 0.035(3) 0.042(3) 0.053(3) -0.013(2) -0.010(2) 0.005(2)
Cl2 0.278(5) 0.142(3) 0.100(2) -0.017(2) -0.021(3) 0.048(3)
Cl6 0.109(2) 0.327(6) 0.110(2) 0.016(3) -0.0030(19) -0.031(3)
C35 0.033(3) 0.030(2) 0.015(2) -0.0013(19) -0.0039(18) 0.001(2)
Cl5 0.114(3) 0.486(10) 0.240(5) -0.218(6) 0.045(3) -0.123(4)
O3 0.038(2) 0.047(2) 0.067(3) -0.012(2) 0.0014(19) -0.0050(18)
C24 0.030(3) 0.038(3) 0.043(3) -0.005(2) -0.006(2) -0.003(2)
O4 0.061(3) 0.080(4) 0.114(4) -0.002(3) -0.054(3) -0.006(3)
C36 0.031(3) 0.040(3) 0.034(3) -0.012(2) -0.008(2) 0.005(2)
Cl3 0.282(6) 0.177(4) 0.243(5) 0.034(4) -0.162(5) -0.048(4)
C23 0.027(2) 0.031(3) 0.023(2) -0.004(2) -0.0004(19) -0.003(2)
C22 0.021(2) 0.028(2) 0.025(2) -0.005(2) -0.0023(18) 0.0001(19)
C19 0.048(3) 0.058(4) 0.047(4) -0.017(3) -0.007(3) -0.008(3)
C21 0.030(3) 0.027(2) 0.031(3) 0.001(2) -0.007(2) -0.001(2)
C13 0.044(3) 0.033(3) 0.026(3) -0.005(2) -0.012(2) 0.001(2)
C39 0.036(3) 0.032(3) 0.036(3) -0.007(2) -0.006(2) -0.002(2)
C1 0.036(3) 0.045(3) 0.031(3) -0.014(2) -0.008(2) -0.001(2)
C40 0.033(3) 0.029(3) 0.036(3) -0.004(2) -0.012(2) 0.001(2)
C28 0.033(3) 0.037(3) 0.039(3) 0.002(2) -0.009(2) 0.000(2)
C27 0.042(3) 0.035(3) 0.062(4) 0.001(3) -0.002(3) 0.007(3)
C34 0.056(4) 0.052(4) 0.041(3) -0.016(3) -0.003(3) -0.007(3)
C3 0.069(4) 0.044(3) 0.044(4) -0.003(3) -0.021(3) 0.005(3)
C14 0.044(3) 0.069(4) 0.059(4) -0.030(3) -0.020(3) 0.008(3)
C29 0.035(3) 0.038(3) 0.022(2) -0.002(2) -0.005(2) 0.002(2)
C2 0.064(4) 0.044(3) 0.029(3) -0.008(2) -0.008(3) 0.002(3)
C12 0.058(4) 0.049(4) 0.058(4) -0.003(3) -0.006(3) -0.009(3)
C20 0.037(3) 0.031(3) 0.024(3) -0.003(2) -0.005(2) 0.001(2)
C37 0.042(3) 0.036(3) 0.055(4) -0.008(3) -0.018(3) 0.011(2)
C6 0.047(3) 0.057(4) 0.033(3) -0.013(3) -0.004(2) 0.001(3)
C4 0.058(4) 0.053(4) 0.065(5) -0.017(3) -0.022(3) 0.013(3)
C26 0.051(4) 0.031(3) 0.074(4) -0.013(3) -0.001(3) -0.005(3)
C38 0.054(4) 0.029(3) 0.054(4) -0.006(3) -0.011(3) 0.003(3)
C32 0.077(5) 0.071(5) 0.036(4) -0.008(3) 0.007(3) 0.023(4)
C33 0.085(5) 0.072(5) 0.044(4) -0.024(4) -0.001(4) -0.001(4)
C30 0.041(3) 0.063(4) 0.055(4) -0.019(3) 0.005(3) -0.004(3)
C8 0.077(5) 0.051(4) 0.076(5) 0.005(3) -0.039(4) -0.021(3)
C7 0.045(3) 0.041(3) 0.030(3) -0.002(2) -0.001(2) -0.011(2)
C5 0.051(4) 0.060(4) 0.049(4) -0.024(3) -0.005(3) 0.014(3)
C15 0.046(4) 0.089(5) 0.071(5) -0.022(4) -0.024(3) 0.000(3)
C31 0.048(4) 0.087(5) 0.061(5) -0.008(4) 0.014(3) -0.007(4)
C17 0.079(6) 0.111(7) 0.110(7) -0.029(6) -0.049(5) -0.021(5)
C25 0.041(3) 0.045(3) 0.077(5) -0.016(3) -0.014(3) -0.012(3)
C18 0.068(4) 0.069(4) 0.050(4) -0.026(3) -0.019(3) -0.009(4)
C42 0.085(6) 0.105(7) 0.091(7) 0.009(6) 0.014(5) -0.013(5)
C10 0.079(5) 0.076(6) 0.074(5) -0.006(4) -0.016(4) -0.041(4)
C16 0.063(4) 0.069(4) 0.057(4) -0.010(3) -0.032(3) -0.010(3)
C41 0.133(9) 0.111(8) 0.104(8) 0.004(6) -0.057(7) 0.010(7)
C9 0.092(6) 0.084(6) 0.099(6) 0.009(5) -0.055(5) -0.034(5)
Cl4 0.337(9) 0.163(5) 0.602(17) 0.186(8) -0.106(10) -0.010(5)
C11 0.091(6) 0.046(4) 0.075(5) -0.002(4) -0.003(4) -0.020(4)
Cl1 0.275(6) 0.280(6) 0.109(3) 0.021(3) -0.033(3) -0.049(5)
O2 0.0315(18) 0.0358(19) 0.044(2) -0.0023(16) -0.0127(15) -0.0057(15)
O1 0.056(2) 0.058(2) 0.028(2) 0.0030(18) -0.0098(17) -0.0036(19)

loop_
_atom_type_symbol
_atom_type_description
_atom_type_scat_dispersion_real
_atom_type_scat_dispersion_imag
_atom_type_scat_source
C C 0.0033 0.0016 'International Tables Vol C Tables 4.2.6.8 and 6.1.1.4'
H H 0.0000 0.0000 'International Tables Vol C Tables 4.2.6.8 and 6.1.1.4'
N N 0.0061 0.0033 'International Tables Vol C Tables 4.2.6.8 and 6.1.1.4'
O O 0.0106 0.0060 'International Tables Vol C Tables 4.2.6.8 and 6.1.1.4'
P P 0.1023 0.0942 'International Tables Vol C Tables 4.2.6.8 and 6.1.1.4'
Br Br -0.2901 2.4595 'International Tables Vol C Tables 4.2.6.8 and 6.1.1.4'
Cl Cl 0.1484 0.1585 'International Tables Vol C Tables 4.2.6.8 and 6.1.1.4'

loop_
_geom_angle_atom_site_label_1
_geom_angle_atom_site_label_2
_geom_angle_atom_site_label_3
_geom_angle
_geom_angle_site_symmetry_1
_geom_angle_site_symmetry_3
O1 P1 C7 111.2(2) . .
O1 P1 C1 113.2(2) . .
C7 P1 C1 108.0(2) . .
O1 P1 C20 110.5(2) . .
C7 P1 C20 107.6(2) . .
C1 P1 C20 106.1(2) . .
O2 P2 C23 113.9(2) . .
O2 P2 C29 111.4(2) . .
C23 P2 C29 108.8(2) . .
O2 P2 C22 111.3(2) . .
C23 P2 C22 105.0(2) . .
C29 P2 C22 106.0(2) . .
O4 N1 O3 123.4(5) . .
O4 N1 C36 118.2(5) . .
O3 N1 C36 118.4(4) . .
C40 C35 C36 117.3(4) . .
C40 C35 C22 118.6(4) . .
C36 C35 C22 124.0(4) . .
C23 C24 C25 119.2(5) . .
C37 C36 C35 122.3(5) . .
C37 C36 N1 116.8(4) . .
C35 C36 N1 120.7(5) . .
C28 C23 C24 119.4(5) . .
C28 C23 P2 117.7(4) . .
C24 C23 P2 122.9(4) . .
C21 C22 C35 121.9(4) . .
C21 C22 P2 119.7(4) . .
C35 C22 P2 117.5(3) . .
C18 C19 C13 120.4(6) . .
C22 C21 C20 179.5(6) . .
C14 C13 C19 116.9(5) . .
C14 C13 C20 121.2(5) . .
C19 C13 C20 121.9(5) . .
C38 C39 C40 121.7(5) . .
C38 C39 Br1 118.6(4) . .
C40 C39 Br1 119.7(4) . .
C2 C1 C6 119.0(5) . .
C2 C1 P1 122.8(4) . .
C6 C1 P1 118.3(4) . .
C39 C40 C35 120.1(4) . .
C23 C28 C27 121.3(5) . .
C26 C27 C28 118.8(5) . .
C29 C34 C33 120.2(6) . .
C2 C3 C4 119.1(6) . .
C13 C14 C15 121.9(6) . .
C34 C29 C30 119.2(5) . .
C34 C29 P2 118.0(4) . .
C30 C29 P2 122.7(4) . .
C3 C2 C1 121.1(5) . .
C7 C12 C11 120.2(7) . .
C21 C20 C13 124.0(4) . .
C21 C20 P1 116.6(4) . .
C13 C20 P1 119.3(3) . .
C36 C37 C38 119.4(5) . .
C5 C6 C1 120.0(6) . .
C5 C4 C3 120.5(6) . .
C25 C26 C27 121.0(6) . .
C39 C38 C37 119.0(5) . .
C33 C32 C31 119.9(6) . .
C32 C33 C34 120.3(7) . .
C31 C30 C29 119.9(6) . .
C9 C8 C7 119.7(7) . .
C12 C7 C8 119.3(6) . .
C12 C7 P1 117.7(5) . .
C8 C7 P1 122.9(5) . .
C4 C5 C6 120.4(6) . .
C14 C15 C16 120.8(6) . .
C32 C31 C30 120.4(7) . .
C26 C25 C24 120.4(5) . .
C16 C18 C19 122.7(6) . .
Cl4 C42 Cl5 111.7(8) . .
Cl4 C42 Cl6 109.7(8) . .
Cl5 C42 Cl6 106.5(6) . .
C11 C10 C9 119.3(7) . .
C18 C16 C15 117.2(6) . .
C18 C16 C17 122.5(7) . .
C15 C16 C17 120.3(7) . .
Cl1 C41 Cl3 107.1(6) . .
Cl1 C41 Cl2 112.5(7) . .
Cl3 C41 Cl2 115.3(7) . .
C10 C9 C8 121.1(7) . .
C10 C11 C12 120.5(7) . .

loop_
_geom_bond_atom_site_label_1
_geom_bond_atom_site_label_2
_geom_bond_distance
_geom_bond_site_symmetry_2
P1 O1 1.488(4) .
P1 C7 1.791(6) .
P1 C1 1.794(5) .
P1 C20 1.828(5) .
Br1 C39 1.890(5) .
P2 O2 1.482(3) .
P2 C23 1.801(5) .
P2 C29 1.803(5) .
P2 C22 1.828(5) .
N1 O4 1.210(6) .
N1 O3 1.218(6) .
N1 C36 1.464(7) .
Cl2 C41 1.729(11) .
Cl6 C42 1.715(11) .
C35 C40 1.390(7) .
C35 C36 1.394(7) .
C35 C22 1.483(6) .
Cl5 C42 1.673(11) .
C24 C23 1.386(7) .
C24 C25 1.389(8) .
C36 C37 1.381(7) .
Cl3 C41 1.728(11) .
C23 C28 1.373(7) .
C22 C21 1.305(6) .
C19 C18 1.370(8) .
C19 C13 1.399(7) .
C21 C20 1.307(7) .
C13 C14 1.368(8) .
C13 C20 1.481(7) .
C39 C38 1.372(8) .
C39 C40 1.387(7) .
C1 C2 1.384(8) .
C1 C6 1.388(7) .
C28 C27 1.377(8) .
C27 C26 1.376(9) .
C34 C29 1.368(8) .
C34 C33 1.382(9) .
C3 C2 1.371(8) .
C3 C4 1.394(9) .
C14 C15 1.381(9) .
C29 C30 1.378(8) .
C12 C7 1.372(8) .
C12 C11 1.387(10) .
C37 C38 1.382(8) .
C6 C5 1.384(8) .
C4 C5 1.357(9) .
C26 C25 1.358(9) .
C32 C33 1.355(10) .
C32 C31 1.363(10) .
C30 C31 1.377(9) .
C8 C9 1.378(9) .
C8 C7 1.380(8) .
C15 C16 1.384(9) .
C17 C16 1.501(9) .
C18 C16 1.358(9) .
C42 Cl4 1.577(11) .
C10 C11 1.362(11) .
C10 C9 1.367(11) .
C41 Cl1 1.682(12) .
